data_2011999
loop_
_publ_author_name
'Robinson, Paul D.'
'Lutfi, Hisham G.'
'Hou, Yuqing'
'Meyers, Cal Y.'

_publ_section_title
;
 1,1-Di(9-fluorenyl)ethyl acetate, a by-product from the acetylation of
 9-fluorenyllithium
;
_journal_issue 5
_journal_name_full 'Acta Crystallographica Section C'
_journal_page_first 582
_journal_page_last 584
_journal_paper_doi 10.1107/S0108270101001858
_journal_volume 57
_journal_year 2001
_chemical_formula_moiety 'C30 H24 O2'
_chemical_formula_sum 'C30 H24 O2'
_chemical_formula_weight 416.49
_chemical_melting_point 442.2(8)
_chemical_name_systematic
;
1,1-Di(9-fluorenyl)ethyl Acetate
;
_space_group_IT_number 2
_symmetry_cell_setting triclinic
_symmetry_space_group_name_Hall '-P 1'
_symmetry_space_group_name_H-M 'P -1'
_cell_angle_alpha 98.852(11)
_cell_angle_beta 108.115(14)
_cell_angle_gamma 74.565(14)
_cell_formula_units_Z 4
_cell_length_a 13.211(3)
_cell_length_b 19.044(3)
_cell_length_c 9.5505(12)
_cell_measurement_reflns_used 25
_cell_measurement_temperature 296
_cell_measurement_theta_max 11.3
_cell_measurement_theta_min 10.0
_cell_volume 2194.7(7)
_computing_cell_refinement 'MSC/AFC Diffractometer Control Software'
_computing_data_collection
;
MSC/AFC Diffractometer Control Software
(Molecular Structure Corporation, 1996)
;
_computing_data_reduction
;
 PROCESS in TEXSAN  (Molecular Structure Corporation, 1997)
;
_computing_molecular_graphics 'ORTEP (Johnson, 1965)'
_computing_publication_material
;
TEXSAN, SHELXL97 and PLATON (Spek, 2000)
;
_computing_structure_refinement 'TEXSAN and SHELXL97 (Sheldrick, 1997)'
_computing_structure_solution 'MITHRIL (Gilmore, 1984)'
_diffrn_ambient_temperature 296
_diffrn_measured_fraction_theta_full 1.000
_diffrn_measured_fraction_theta_max 1.000
_diffrn_measurement_device_type 'Rigaku AFC-5S diffractometer'
_diffrn_measurement_method \w
_diffrn_radiation_monochromator graphite
_diffrn_radiation_source 'sealed tube'
_diffrn_radiation_type 'Mo K\a'
_diffrn_radiation_wavelength .71069
_diffrn_reflns_av_R_equivalents .033
_diffrn_reflns_av_sigmaI/netI .143
_diffrn_reflns_limit_h_max 15
_diffrn_reflns_limit_h_min 0
_diffrn_reflns_limit_k_max 22
_diffrn_reflns_limit_k_min -21
_diffrn_reflns_limit_l_max 10
_diffrn_reflns_limit_l_min -11
_diffrn_reflns_number 8103
_diffrn_reflns_theta_full 25.00
_diffrn_reflns_theta_max 25.00
_diffrn_reflns_theta_min 1.78
_diffrn_standards_decay_% .5
_diffrn_standards_interval_count 100
_diffrn_standards_number 3
_exptl_absorpt_coefficient_mu .077
_exptl_absorpt_correction_type none
_exptl_crystal_colour colorless
_exptl_crystal_density_diffrn 1.260
_exptl_crystal_density_method 'not measured'
_exptl_crystal_description 'irregular fragment'
_exptl_crystal_F_000 880
_exptl_crystal_size_max .43
_exptl_crystal_size_mid .41
_exptl_crystal_size_min .27
_refine_diff_density_max .17
_refine_diff_density_min -.17
_refine_ls_extinction_method none
_refine_ls_goodness_of_fit_ref .972
_refine_ls_hydrogen_treatment constr
_refine_ls_matrix_type full
_refine_ls_number_parameters 581
_refine_ls_number_reflns 7737
_refine_ls_number_restraints 0
_refine_ls_restrained_S_all .972
_refine_ls_R_factor_all .210
_refine_ls_R_factor_gt .043
_refine_ls_shift/su_max <0.001
_refine_ls_shift/su_mean .000
_refine_ls_structure_factor_coef Fsqd
_refine_ls_weighting_details 'w = 1/[\s^2^(Fo^2^)+(0.0460P)^2^] where P=(Fo^2^+2Fc^2^)/3'
_refine_ls_weighting_scheme calc
_refine_ls_wR_factor_ref .140
_reflns_number_gt 2792
_reflns_number_total 7737
_reflns_threshold_expression I>2\s(I)
_cod_data_source_file sx1121.cif
_cod_data_source_block III
_cod_depositor_comments
;
The following automatic conversions were performed:

'_chemical_melting_point' value '441.5-443' was changed to '442.2(8)'
- the average value was taken and precision was estimated.

Automatic conversion script
Id: cif_fix_values 1646 2011-03-28 12:23:43Z adriana 

The following automatic conversions were performed:

'_chemical_melting_point' value '441.5-443' was changed to '442.2(8)'
- the average value was taken and precision was estimated.

Automatic conversion script
Id: cif_fix_values 1715 2011-07-08 13:25:40Z adriana 
;
_cod_original_cell_volume 2194.7(6)
_cod_database_code 2011999

loop_
_symmetry_equiv_pos_as_xyz
'x, y, z'
'-x, -y, -z'

loop_
_atom_site_label
_atom_site_fract_x
_atom_site_fract_y
_atom_site_fract_z
_atom_site_U_iso_or_equiv
_atom_site_adp_type
_atom_site_calc_flag
_atom_site_refinement_flags
_atom_site_occupancy
_atom_site_disorder_assembly
_atom_site_disorder_group
_atom_site_type_symbol
O1 .71889(17) .12752(12) .5857(2) .0484(6) Uani d . 1 . . O
O2 .8552(3) .18119(14) .7233(3) .0788(9) Uani d . 1 . . O
C1 1.0024(3) -.06952(19) .7725(4) .0525(10) Uani d . 1 . . C
C2 1.0739(3) -.1371(2) .7933(4) .0637(11) Uani d . 1 . . C
C3 1.0822(3) -.1876(2) .6751(5) .0670(11) Uani d . 1 . . C
C4 1.0216(3) -.1710(2) .5328(4) .0590(10) Uani d . 1 . . C
C4a .9503(3) -.10268(18) .5114(4) .0450(9) Uani d . 1 . . C
C4b .8809(3) -.07008(19) .3745(4) .0455(9) Uani d . 1 . . C
C5 .8694(3) -.0973(2) .2282(4) .0544(10) Uani d . 1 . . C
C6 .8000(3) -.0545(2) .1186(4) .0617(11) Uani d . 1 . . C
C7 .7440(3) .0152(2) .1506(4) .0617(11) Uani d . 1 . . C
C8 .7561(3) .0436(2) .2968(4) .0511(9) Uani d . 1 . . C
C8a .8252(3) .00064(18) .4090(3) .0411(8) Uani d . 1 . . C
C9 .8584(2) .01863(17) .5760(3) .0391(8) Uani d . 1 . . C
C9a .9385(3) -.05232(18) .6314(4) .0435(9) Uani d . 1 . . C
C10 .7649(3) .05483(17) .6474(3) .0412(8) Uani d . 1 . . C
C11 .8037(3) .06241(18) .8148(3) .0516(10) Uani d . 1 . . C
C12 .7692(4) .1835(2) .6315(5) .0611(11) Uani d . 1 . . C
C13 .7017(4) .2489(2) .5500(5) .0973(16) Uani d . 1 . . C
C1X .7363(3) -.1196(2) .6153(4) .0568(10) Uani d . 1 . . C
C2X .7298(3) -.1809(2) .6727(5) .0672(11) Uani d . 1 . . C
C3X .6599(3) -.1745(2) .7585(4) .0683(12) Uani d . 1 . . C
C4X .5960(3) -.1071(2) .7882(4) .0587(10) Uani d . 1 . . C
C4aX .6038(3) -.04626(19) .7336(3) .0450(9) Uani d . 1 . . C
C4bX .5413(3) .02913(19) .7418(3) .0448(9) Uani d . 1 . . C
C5X .4619(3) .0611(2) .8141(4) .0571(10) Uani d . 1 . . C
C6X .4100(3) .1334(2) .7987(4) .0669(11) Uani d . 1 . . C
C7X .4338(3) .1731(2) .7094(4) .0641(11) Uani d . 1 . . C
C8X .5134(3) .14158(19) .6369(4) .0562(10) Uani d . 1 . . C
C8aX .5690(3) .06982(19) .6553(3) .0438(9) Uani d . 1 . . C
C9X .6614(2) .02274(17) .5945(3) .0414(8) Uani d . 1 . . C
C9aX .6741(3) -.05194(18) .6471(3) .0426(8) Uani d . 1 . . C
H1 .9972 -.0357 .8528 .063 Uiso calc R 1 . . H
H2 1.1170 -.1486 .8880 .076 Uiso calc R 1 . . H
H3 1.1291 -.2335 .6913 .080 Uiso calc R 1 . . H
H4 1.0284 -.2048 .4530 .071 Uiso calc R 1 . . H
H5 .9082 -.1438 .2053 .065 Uiso calc R 1 . . H
H6 .7904 -.0728 .0204 .074 Uiso calc R 1 . . H
H7 .6978 .0435 .0741 .074 Uiso calc R 1 . . H
H8 .7183 .0907 .3187 .061 Uiso calc R 1 . . H
H9 .9030 .0545 .5937 .047 Uiso calc R 1 . . H
H11a .0674 .5894 .6345 .075 Uiso calc R 1 . . H
H11b .1845 .5415 .6373 .075 Uiso calc R 1 . . H
H11c .1651 .6268 .6626 .075 Uiso calc R 1 . . H
H13a -.0648 .7865 .9222 .100 Uiso calc R 1 . . H
H13b .0567 .7677 1.0218 .100 Uiso calc R 1 . . H
H13c -.0315 .7345 1.0494 .100 Uiso calc R 1 . . H
H1X .7823 -.1244 .5561 .068 Uiso calc R 1 . . H
H2X .7729 -.2264 .6533 .081 Uiso calc R 1 . . H
H3X .6560 -.2157 .7960 .082 Uiso calc R 1 . . H
H4X .5481 -.1026 .8444 .070 Uiso calc R 1 . . H
H5X .4442 .0339 .8723 .069 Uiso calc R 1 . . H
H6X .3582 .1556 .8490 .080 Uiso calc R 1 . . H
H7X .3964 .2216 .6974 .077 Uiso calc R 1 . . H
H8X .5289 .1687 .5764 .067 Uiso calc R 1 . . H
H9X .6360 .0198 .4863 .050 Uiso calc R 1 . . H
O1' .12445(18) .65076(11) .9159(2) .0476(6) Uani d . 1 . . O
O2' -.0483(2) .66597(13) .7639(3) .0662(7) Uani d . 1 . . O
C1Y .1088(3) .4215(2) .6675(4) .0624(11) Uani d . 1 . . C
C2Y .1275(3) .3466(2) .6300(5) .0731(12) Uani d . 1 . . C
C3Y .1702(3) .2975(2) .7383(6) .0764(13) Uani d . 1 . . C
C4Y .1937(3) .3219(2) .8857(5) .0720(12) Uani d . 1 . . C
C4aY .1750(3) .3967(2) .9241(4) .0541(10) Uani d . 1 . . C
C4bY .1882(3) .4373(2) 1.0689(4) .0578(10) Uani d . 1 . . C
C5Y .2252(3) .4124(2) 1.2094(5) .0731(12) Uani d . 1 . . C
C6Y .2286(4) .4628(3) 1.3300(5) .0902(15) Uani d . 1 . . C
C7Y .1949(4) .5364(3) 1.3113(4) .0860(14) Uani d . 1 . . C
C8Y .1567(3) .5622(2) 1.1711(4) .0718(12) Uani d . 1 . . C
C8aY .1552(3) .5115(2) 1.0498(4) .0538(10) Uani d . 1 . . C
C9Y .1185(3) .52425(18) .8858(3) .0475(9) Uani d . 1 . . C
C9aY .1348(3) .44644(18) .8144(4) .0500(9) Uani d . 1 . . C
C10' .1705(3) .57971(17) .8445(3) .0441(8) Uani d . 1 . . C
C11' .1445(3) .58480(17) .6796(3) .0499(9) Uani d . 1 . . C
C12' .0178(3) .68522(19) .8713(4) .0512(9) Uani d . 1 . . C
C13' -.0077(3) .74911(19) .9754(4) .0665(11) Uani d . 1 . . C
C1Z .3819(3) .4375(2) .8194(4) .0645(11) Uani d . 1 . . C
C2Z .4523(3) .3959(2) .7395(5) .0763(13) Uani d . 1 . . C
C3Z .5096(3) .4290(2) .6825(5) .0786(13) Uani d . 1 . . C
C4Z .5003(3) .5029(2) .7056(4) .0662(11) Uani d . 1 . . C
C4aZ .4307(3) .54449(19) .7853(4) .0486(9) Uani d . 1 . . C
C4bZ .4127(3) .62182(19) .8354(4) .0537(10) Uani d . 1 . . C
C5Z .4642(3) .6745(2) .8210(5) .0754(12) Uani d . 1 . . C
C6Z .4407(4) .7428(2) .8911(6) .0913(15) Uani d . 1 . . C
C7Z .3686(4) .7587(2) .9745(5) .0866(14) Uani d . 1 . . C
C8Z .3158(3) .7073(2) .9881(4) .0691(12) Uani d . 1 . . C
C8aZ .3371(3) .6379(2) .9169(4) .0503(9) Uani d . 1 . . C
C9Z .2960(3) .57069(18) .9191(3) .0469(9) Uani d . 1 . . C
C9aZ .3683(3) .51251(19) .8398(4) .0469(9) Uani d . 1 . . C
H1Y .0792 .4542 .5943 .075 Uiso calc R 1 . . H
H2Y .1111 .3293 .5309 .088 Uiso calc R 1 . . H
H3Y .1832 .2475 .7113 .092 Uiso calc R 1 . . H
H4Y .2216 .2889 .9583 .086 Uiso calc R 1 . . H
H5Y .2472 .3626 1.2219 .088 Uiso calc R 1 . . H
H6Y .2539 .4469 1.4247 .108 Uiso calc R 1 . . H
H7Y .1978 .5696 1.3939 .103 Uiso calc R 1 . . H
H8Y .1328 .6121 1.1592 .086 Uiso calc R 1 . . H
H9Y .0394 .5450 .8600 .057 Uiso calc R 1 . . H
H11d .8731 .0756 .8464 .077 Uiso calc R 1 . . H
H11e .8114 .0168 .8524 .077 Uiso calc R 1 . . H
H11f .7511 .0997 .8515 .077 Uiso calc R 1 . . H
H13d .6320 .2637 .5702 .146 Uiso calc R 1 . . H
H13e .6910 .2369 .4458 .146 Uiso calc R 1 . . H
H13f .7388 .2881 .5815 .146 Uiso calc R 1 . . H
H1Z .3441 .4148 .8591 .077 Uiso calc R 1 . . H
H2Z .4605 .3456 .7247 .092 Uiso calc R 1 . . H
H3Z .5553 .4009 .6275 .094 Uiso calc R 1 . . H
H4Z .5403 .5249 .6681 .079 Uiso calc R 1 . . H
H5Z .5135 .6634 .7650 .091 Uiso calc R 1 . . H
H6Z .4739 .7785 .8819 .110 Uiso calc R 1 . . H
H7Z .3548 .8050 1.0229 .104 Uiso calc R 1 . . H
H8Z .2665 .7192 1.0444 .083 Uiso calc R 1 . . H
H9Z .3134 .5590 1.0216 .056 Uiso calc R 1 . . H

loop_
_atom_site_aniso_label
_atom_site_aniso_U_11
_atom_site_aniso_U_22
_atom_site_aniso_U_33
_atom_site_aniso_U_12
_atom_site_aniso_U_13
_atom_site_aniso_U_23
O1 .0443(15) .0496(15) .0521(15) -.0121(12) .0156(12) .0000(12)
O2 .080(2) .076(2) .083(2) -.0425(18) .0159(18) -.0143(16)
C1 .051(2) .060(2) .042(2) -.013(2) .0079(19) -.0005(19)
C2 .053(3) .075(3) .059(3) -.011(2) .010(2) .016(2)
C3 .062(3) .059(3) .082(3) -.008(2) .022(3) .017(3)
C4 .060(3) .056(3) .067(3) -.018(2) .029(2) -.008(2)
C4a .039(2) .051(2) .050(2) -.0159(18) .0172(18) -.0005(19)
C4b .044(2) .061(2) .039(2) -.0227(19) .0178(18) -.0036(19)
C5 .060(3) .066(2) .046(2) -.025(2) .027(2) -.010(2)
C6 .073(3) .088(3) .037(2) -.038(3) .023(2) -.007(2)
C7 .062(3) .094(3) .039(2) -.035(2) .011(2) .011(2)
C8 .049(2) .061(2) .048(2) -.0178(19) .0159(19) .006(2)
C8a .036(2) .056(2) .038(2) -.0174(18) .0143(17) .0006(18)
C9 .036(2) .052(2) .0334(19) -.0169(17) .0134(16) -.0036(16)
C9a .037(2) .054(2) .042(2) -.0147(17) .0136(18) -.0003(18)
C10 .043(2) .045(2) .038(2) -.0157(17) .0136(16) -.0009(16)
C11 .047(2) .072(3) .038(2) -.0183(19) .0153(17) -.0078(18)
C12 .062(3) .059(3) .072(3) -.020(2) .036(2) -.010(2)
C13 .096(4) .048(3) .159(5) -.009(3) .056(3) .013(3)
O1' .0439(15) .0533(15) .0410(13) -.0074(12) .0126(11) -.0038(11)
O2' .0474(16) .0666(18) .0666(18) -.0059(14) .0021(14) -.0057(15)
C1X .042(2) .064(3) .069(3) -.020(2) .021(2) -.007(2)
C2X .056(3) .050(2) .094(3) -.014(2) .021(2) .003(2)
C3X .061(3) .065(3) .082(3) -.019(2) .012(2) .024(2)
C4X .055(3) .069(3) .057(2) -.019(2) .016(2) .012(2)
C4aX .040(2) .057(2) .040(2) -.0184(18) .0081(17) .0035(18)
C4bX .035(2) .063(2) .038(2) -.0187(19) .0082(17) -.0023(18)
C5X .049(2) .075(3) .054(2) -.020(2) .021(2) .006(2)
C6X .050(3) .078(3) .075(3) -.016(2) .027(2) -.009(2)
C7X .042(2) .060(3) .086(3) -.008(2) .018(2) .001(2)
C8X .043(2) .060(3) .067(3) -.013(2) .012(2) .012(2)
C8aX .035(2) .055(2) .041(2) -.0147(18) .0056(17) .0048(18)
C9X .038(2) .057(2) .0331(19) -.0185(17) .0092(16) .0022(16)
C9aX .035(2) .052(2) .041(2) -.0149(18) .0092(17) -.0016(17)
C10' .045(2) .044(2) .040(2) -.0031(17) .0148(17) .0019(17)
C11' .057(2) .052(2) .036(2) -.0080(19) .0116(18) .0023(17)
C12' .045(2) .052(2) .056(2) -.005(2) .018(2) .006(2)
C13' .059(3) .070(3) .068(3) -.008(2) .029(2) -.011(2)
C1Y .055(3) .056(3) .059(3) -.008(2) -.002(2) .002(2)
C2Y .066(3) .067(3) .070(3) -.015(2) .001(2) -.004(2)
C3Y .060(3) .050(3) .108(4) -.013(2) .008(3) .006(3)
C4Y .060(3) .067(3) .089(4) -.020(2) .010(2) .021(3)
C4aY .042(2) .054(3) .067(3) -.0114(19) .014(2) .012(2)
C4bY .050(2) .077(3) .057(3) -.016(2) .023(2) .019(2)
C5Y .065(3) .093(3) .074(3) -.016(3) .029(3) .030(3)
C6Y .087(4) .134(5) .061(3) -.014(3) .030(3) .042(3)
C7Y .104(4) .117(4) .047(3) -.025(3) .033(3) .011(3)
C8Y .086(3) .087(3) .054(3) -.018(3) .036(2) .010(2)
C8aY .050(2) .070(3) .047(2) -.016(2) .0191(19) .008(2)
C9Y .041(2) .055(2) .042(2) -.0073(18) .0093(17) .0056(18)
C9aY .044(2) .051(2) .051(2) -.0115(19) .0068(19) .005(2)
C1Z .046(2) .063(3) .086(3) -.006(2) .021(2) .018(2)
C2Z .057(3) .048(3) .116(4) .001(2) .029(3) .000(3)
C3Z .066(3) .073(3) .095(3) .000(3) .040(3) -.009(3)
C4Z .063(3) .070(3) .075(3) -.007(2) .037(2) .009(2)
C4aZ .043(2) .054(2) .047(2) -.0038(19) .0145(18) .0077(19)
C4bZ .049(2) .056(3) .053(2) -.013(2) .010(2) .0032(19)
C5Z .070(3) .064(3) .101(4) -.018(2) .036(3) .004(3)
C6Z .073(3) .067(3) .139(4) -.025(3) .034(3) .000(3)
C7Z .058(3) .066(3) .125(4) -.023(3) .019(3) -.024(3)
C8Z .049(3) .075(3) .071(3) -.013(2) .011(2) -.016(2)
C8aZ .044(2) .061(2) .042(2) -.0106(19) .0111(18) -.0025(19)
C9Z .041(2) .063(2) .034(2) -.0076(19) .0104(17) .0065(17)
C9aZ .041(2) .050(2) .045(2) -.0017(18) .0090(17) .0113(18)

loop_
_atom_type_symbol
_atom_type_description
_atom_type_scat_dispersion_real
_atom_type_scat_dispersion_imag
_atom_type_scat_source
C C .0033 .0016 'International Tables Vol C Tables 4.2.6.8 and 6.1.1.4'
H H .0000 .0000 'International Tables Vol C Tables 4.2.6.8 and 6.1.1.4'
O O .0106 .0060 'International Tables Vol C Tables 4.2.6.8 and 6.1.1.4'

loop_
_geom_angle_atom_site_label_1
_geom_angle_atom_site_label_2
_geom_angle_atom_site_label_3
_geom_angle
_geom_angle_publ_flag
C12 O1 C10 123.0(3) no
C12' O1' C10' 122.6(3) no
C1 C2 C3 120.6(4) no
C1X C2X C3X 120.7(4) no
C1Y C2Y C3Y 120.8(4) no
C1Z C2Z C3Z 120.2(4) no
C2 C3 C4 120.8(4) no
C2X C3X C4X 119.9(4) no
C2Y C3Y C4Y 120.6(4) no
C2Z C3Z C4Z 120.7(4) no
C3 C4 C4a 118.7(4) no
C3X C4X C4aX 119.4(4) no
C3Y C4Y C4aY 119.0(4) no
C3Z C4Z C4aZ 119.2(4) no
C4 C4a C4b 130.0(3) no
C4X C4aX C4bX 129.8(3) no
C4Y C4aY C4bY 130.7(4) no
C4Z C4aZ C4bZ 130.2(3) no
C4 C4a C9a 120.7(3) no
C4X C4aX C9aX 121.2(3) no
C4Y C4aY C9aY 120.4(4) no
C4Z C4aZ C9aZ 121.1(3) no
C9a C4a C4b 109.2(3) no
C9aX C4aX C4bX 108.8(3) no
C9aY C4aY C4bY 108.9(3) no
C9aZ C4aZ C4bZ 108.6(3) no
C4a C4b C5 130.3(3) no
C4aX C4bX C5X 130.0(3) no
C4aY C4bY C5Y 130.2(4) no
C4aZ C4bZ C5Z 129.7(4) no
C5 C4b C8a 120.6(3) no
C5X C4bX C8aX 120.8(3) no
C5Y C4bY C8aY 120.7(4) no
C5Z C4bZ C8aZ 121.3(3) no
C8a C4b C4a 109.0(3) no
C8aX C4bX C4aX 109.2(3) no
C8aY C4bY C4aY 109.1(3) no
C8aZ C4bZ C4aZ 108.9(3) no
C4b C5 C6 118.9(4) no
C4bX C5X C6X 119.1(4) no
C4bY C5Y C6Y 118.9(4) no
C4bZ C5Z C6Z 118.8(4) no
C5 C6 C7 121.3(3) no
C5X C6X C7X 120.5(4) no
C5Y C6Y C7Y 120.5(4) no
C5Z C6Z C7Z 120.5(4) no
C6 C7 C8 120.5(4) no
C6X C7X C8X 120.7(4) no
C6Y C7Y C8Y 121.4(4) no
C6Z C7Z C8Z 121.3(4) no
C7 C8 C8a 118.9(3) no
C7X C8X C8aX 119.6(3) no
C7Y C8Y C8aY 118.1(4) no
C7Z C8Z C8aZ 119.4(4) no
C8 C8a C9 130.1(3) no
C8X C8aX C9X 130.7(3) no
C8Y C8aY C9Y 129.2(3) no
C8Z C8aZ C9Z 130.4(3) no
C8 C8a C4b 119.9(3) no
C8X C8aX C4bX 119.3(3) no
C8Y C8aY C4bY 120.4(3) no
C8Z C8aZ C4bZ 118.7(4) no
C4b C8a C9 109.9(3) no
C4bX C8aX C9X 110.1(3) no
C4bY C8aY C9Y 110.4(3) no
C4bZ C8aZ C9Z 110.8(3) no
C8a C9 C9a 102.1(3) no
C8aX C9X C9aX 101.6(2) no
C8aY C9Y C9aY 101.9(3) no
C8aZ C9Z C9aZ 100.8(3) no
C9 C9a C1 130.6(3) no
C9X C9aX C1X 130.5(3) no
C9Y C9aY C1Y 130.0(3) no
C9Z C9aZ C1Z 131.0(3) no
C1 C9a C4a 119.4(3) no
C1X C9aX C4aX 119.3(3) no
C1Y C9aY C4aY 120.0(3) no
C1Z C9aZ C4aZ 118.5(3) no
C4a C9a C9 109.7(3) no
C4aX C9aX C9X 110.1(3) no
C4aY C9aY C9Y 109.7(3) no
C4aZ C9aZ C9Z 110.5(3) no
C8a C9 C10 116.8(3) yes
C8aY C9Y C10' 114.7(3) yes
C8aX C9X C10 111.7(3) yes
C8aZ C9Z C10' 113.7(3) yes
C9a C1 C2 119.6(3) no
C9aX C1X C2X 119.5(3) no
C9aY C1Y C2Y 119.1(4) no
C9aZ C1Z C2Z 120.1(4) no
C9a C9 C10 119.8(3) no
C9aX C9X C10 116.2(3) yes
C9aZ C9Z C10' 114.2(3) yes
C9aY C9Y C10' 119.4(3) no
O1 C10 C11 111.3(2) yes
O1' C10' C11' 110.3(2) yes
O2 C12 O1 125.2(4) no
O2' C12' O1' 124.8(3) no
O1 C10 C9 104.0(2) no
O1 C10 C9X 100.3(2) yes
O1' C10' C9Z 101.9(2) yes
O1' C10' C9Y 104.3(2) no
C11 C10 C9 113.3(3) no
C11' C10' C9Y 114.1(3) no
C11 C10 C9X 110.1(3) no
C11' C10' C9Z 110.1(3) no
C9 C10 C9X 116.8(2) yes
C9Y C10' C9Z 115.2(3) yes
O1 C12 C13 109.9(4) no
O1' C12' C13' 110.6(3) no
O2 C12 C13 124.8(4) no
O2' C12' C13' 124.5(3) no
C6Y C5Y H5Y 120.6 no
C3X C4X H4X 120.3 no
C4aX C4X H4X 120.3 no
C4bY C5Y H5Y 120.6 no
C3Z C4Z H4Z 120.4 no
C4aZ C4Z H4Z 120.4 no
C6 C5 H5 120.6 no
C4b C5 H5 120.6 no
C6X C5X H5X 120.4 no
C4bX C5X H5X 120.4 no
C3Y C4Y H4Y 120.5 no
C4aY C4Y H4Y 120.5 no
C5 C6 H6 119.4 no
C7 C6 H6 119.4 no
C4Z C3Z H3Z 119.6 no
C2Z C3Z H3Z 119.6 no
C5X C6X H6X 119.7 no
C7X C6X H6X 119.7 no
C4Y C3Y H3Y 119.7 no
C2Y C3Y H3Y 119.7 no
C6 C7 H7 119.8 no
C8 C7 H7 119.8 no
C6X C7X H7X 119.7 no
C8X C7X H7X 119.7 no
C3Z C2Z H2Z 119.9 no
C3Y C2Y H2Y 119.6 no
C1Y C2Y H2Y 119.6 no
C1Z C2Z H2Z 119.9 no
C8aX C8X H8X 120.2 no
C7X C8X H8X 120.2 no
C9aY C1Y H1Y 120.5 no
C2Y C1Y H1Y 120.5 no
C10' C11' H11a 109.5 no
C10' C11' H11b 109.5 no
H11a C11' H11b 109.5 no
C10' C11' H11c 109.5 no
H11a C11' H11c 109.5 no
H11b C11' H11c 109.5 no
C10 C11 H11d 109.5 no
C10 C11 H11e 109.5 no
H11d C11 H11e 109.5 no
C10 C11 H11f 109.5 no
H11d C11 H11f 109.5 no
H11e C11 H11f 109.5 no
C12' C13' H13a 109.5 no
C12' C13' H13b 109.5 no
H13a C13' H13b 109.5 no
C12' C13' H13c 109.5 no
H13a C13' H13c 109.5 no
H13b C13' H13c 109.5 no
C12 C13 H13d 109.5 no
C12 C13 H13e 109.5 no
H13d C13 H13e 109.5 no
C12 C13 H13f 109.5 no
H13d C13 H13f 109.5 no
H13e C13 H13f 109.5 no
C9aX C1X H1X 120.3 no
C2X C1X H1X 120.3 no
C8aY C8Y H8Y 120.9 no
C7Y C8Y H8Y 120.9 no
C7Z C8Z H8Z 120.3 no
C8aZ C8Z H8Z 120.3 no
C6Y C7Y H7Y 119.3 no
C8Y C7Y H7Y 119.3 no
C2 C1 H1 120.2 no
C9a C1 H1 120.2 no
C6Z C7Z H7Z 119.3 no
C8Z C7Z H7Z 119.3 no
C3X C2X H2X 119.6 no
C1X C2X H2X 119.6 no
C3 C2 H2 119.7 no
C1 C2 H2 119.7 no
C7Z C6Z H6Z 119.7 no
C5Z C6Z H6Z 119.7 no
C2 C3 H3 119.6 no
C4 C3 H3 119.6 no
C4X C3X H3X 120.0 no
C2X C3X H3X 120.0 no
C7Y C6Y H6Y 119.7 no
C5Y C6Y H6Y 119.7 no
C6Z C5Z H5Z 120.6 no
C3 C4 H4 120.7 no
C4a C4 H4 120.7 no
C4bZ C5Z H5Z 120.6 no
C8a C8 H8 120.6 no
C7 C8 H8 120.6 no
C9aZ C1Z H1Z 120.0 no
C2Z C1Z H1Z 120.0 no
C8aX C9X H9X 109.0 no
C9aX C9X H9X 109.0 no
C10 C9X H9X 109.0 no
C8a C9 H9 105.6 no
C9a C9 H9 105.6 no
C10 C9 H9 105.6 no
C9aY C9Y H9Y 106.6 no
C8aY C9Y H9Y 106.6 no
C10' C9Y H9Y 106.6 no
C8aZ C9Z H9Z 109.3 no
C9aZ C9Z H9Z 109.3 no
C10' C9Z H9Z 109.3 no

loop_
_geom_bond_atom_site_label_1
_geom_bond_atom_site_label_2
_geom_bond_site_symmetry_2
_geom_bond_distance
_geom_bond_publ_flag
O1 C12 . 1.350(4) no
O1' C12' . 1.349(4) no
O1 C10 . 1.488(4) no
O1' C10' . 1.484(3) no
O2 C12 . 1.194(4) no
O2' C12' . 1.202(4) no
C1 C2 . 1.379(4) no
C1X C2X . 1.396(5) no
C1Y C2Y . 1.390(5) no
C1Z C2Z . 1.392(5) no
C2 C3 . 1.378(5) no
C2Y C3Y . 1.385(5) no
C2X C3X . 1.386(5) yes
C2Z C3Z . 1.372(5) yes
C3 C4 . 1.381(5) no
C3X C4X . 1.379(5) no
C3Y C4Y . 1.377(5) no
C3Z C4Z . 1.369(5) no
C4 C4a . 1.389(4) no
C4X C4aX . 1.381(4) no
C4Y C4aY . 1.389(5) no
C4Z C4aZ . 1.384(4) no
C4a C4b . 1.461(4) no
C4aX C4bX . 1.457(4) no
C4aY C4bY . 1.461(5) no
C4aZ C4bZ . 1.457(4) no
C4b C5 . 1.389(4) no
C4bX C5X . 1.389(4) no
C4bY C5Y . 1.389(5) no
C4bZ C5Z . 1.396(5) no
C5 C6 . 1.368(5) no
C5X C6X . 1.372(5) no
C5Y C6Y . 1.378(5) no
C5Z C6Z . 1.372(5) no
C6 C7 . 1.376(5) no
C6X C7X . 1.376(5) no
C6Y C7Y . 1.375(6) no
C6Z C7Z . 1.370(6) no
C7 C8 . 1.395(4) no
C7X C8X . 1.390(5) no
C7Y C8Y . 1.392(5) no
C7Z C8Z . 1.386(5) no
C8 C8a . 1.384(4) no
C8X C8aX . 1.378(4) yes
C8Z C8aZ . 1.391(5) yes
C8Y C8aY . 1.388(5) no
C8a C9 . 1.527(4) no
C8aX C9X . 1.526(4) no
C8aY C9Y . 1.526(4) no
C8aZ C9Z . 1.524(4) no
C9 C9a . 1.528(4) no
C9X C9aX . 1.531(4) no
C9Y C9aY . 1.523(4) no
C9Z C9aZ . 1.531(4) no
C9a C1 . 1.385(4) no
C9aX C1X . 1.378(4) no
C9aY C1Y . 1.377(4) no
C9aZ C1Z . 1.381(5) no
C4a C9a . 1.397(4) no
C4aX C9aX . 1.398(4) no
C4aY C9aY . 1.404(4) no
C4aZ C9aZ . 1.397(4) no
C4b C8a . 1.396(4) no
C4bX C8aX . 1.397(4) no
C4bY C8aY . 1.386(5) no
C4bZ C8aZ . 1.394(4) no
C9 C10 . 1.546(4) no
C9Y C10' . 1.557(4) no
C9X C10 . 1.556(4) no
C9Z C10' . 1.561(4) no
C10 C11 . 1.515(4) no
C10' C11' . 1.516(4) no
C12' C13' . 1.483(4) no
C12 C13 . 1.492(5) no
C11' H11a . .9600 no
C11' H11b . .9600 no
C11' H11c . .9600 no
C11 H11d . .9600 no
C11 H11e . .9600 no
C11 H11f . .9600 no
C13' H13a . .9600 no
C13' H13b . .9600 no
C13' H13c . .9600 no
C13 H13d . .9600 no
C13 H13e . .9600 no
C13 H13f . .9600 no
C8Z H8Z . .9300 no
C1X H1X . .9300 no
C1 H1 . .9300 no
C7Z H7Z . .9300 no
C6Z H6Z . .9300 no
C6Y H6Y . .9300 no
C3 H3 . .9300 no
C3X H3X . .9300 no
C5Z H5Z . .9300 no
C4Z H4Z . .9300 no
C4 H4 . .9300 no
C4X H4X . .9300 no
C2X H2X . .9300 no
C2 H2 . .9300 no
C8Y H8Y . .9300 no
C7Y H7Y . .9300 no
C5Y H5Y . .9300 no
C5 H5 . .9300 no
C5X H5X . .9300 no
C4Y H4Y . .9300 no
C6 H6 . .9300 no
C3Z H3Z . .9300 no
C7 H7 . .9300 no
C8X H8X . .9300 no
C1Y H1Y . .9300 no
C8 H8 . .9300 no
C1Z H1Z . .9300 no
C2Z H2Z . .9300 no
C2Y H2Y . .9300 no
C6X H6X . .9300 no
C9Y H9Y . .9800 no
C9 H9 . .9800 no
C9X H9X . .9800 no
C9Z H9Z . .9800 no
C7X H7X . .9300 no
C3Y H3Y . .9300 no

loop_
_geom_torsion_atom_site_label_1
_geom_torsion_atom_site_label_2
_geom_torsion_atom_site_label_3
_geom_torsion_atom_site_label_4
_geom_torsion
_geom_torsion_publ_flag
C9aX C9X C10 O1 -175.8(2) yes
C9aZ C9Z C10' O1' -164.6(3) yes
C9aX C9X C10 C11 -58.4(3) yes
C9aZ C9Z C10' C11' -47.5(4) yes
C9aX C9X C10 C9 72.6(3) yes
C9aZ C9Z C10' C9Y 83.3(3) yes
C8aX C9X C10 O1 -59.9(3) yes
C8aZ C9Z C10' O1' -49.6(3) yes
C8aX C9X C10 C11 57.5(3) yes
C8aZ C9Z C10' C11' 67.4(3) yes
C8aX C9X C10 C9 -171.5(3) yes
C8aZ C9Z C10' C9Y -161.8(3) yes
C1 C2 C3 C4 2.0(6) no
C1X C2X C3X C4X -.2(6) no
C1Y C2Y C3Y C4Y .9(6) no
C1Z C2Z C3Z C4Z 1.3(7) no
C2 C3 C4 C4a -1.3(6) no
C2X C3X C4X C4aX -1.0(6) no
C2Y C3Y C4Y C4aY -.7(6) no
C2Z C3Z C4Z C4aZ -1.1(6) no
C3 C4 C4a C4b 177.1(3) no
C3X C4X C4aX C4bX 175.8(3) no
C3Z C4Z C4aZ C4bZ 174.3(4) no
C3Y C4Y C4aY C4bY 177.4(4) no
C4 C4a C4b C5 -2.2(6) no
C4Y C4aY C4bY C5Y 1.2(7) no
C4X C4aX C4bX C5X 4.5(6) no
C4Z C4aZ C4bZ C5Z -2.7(7) no
C4a C4b C5 C6 -178.2(3) no
C4aY C4bY C5Y C6Y -179.1(4) no
C4aX C4bX C5X C6X -176.5(3) no
C4aZ C4bZ C5Z C6Z -173.4(4) no
C4b C5 C6 C7 1.6(5) no
C4bY C5Y C6Y C7Y .7(7) no
C4bX C5X C6X C7X 1.9(6) no
C4bZ C5Z C6Z C7Z .5(7) no
C5 C6 C7 C8 -.6(6) no
C5Y C6Y C7Y C8Y -.1(7) no
C5X C6X C7X C8X -2.1(6) no
C5Z C6Z C7Z C8Z -1.4(7) no
C6 C7 C8 C8a .0(5) no
C6Y C7Y C8Y C8aY -1.2(7) no
C6X C7X C8X C8aX -.2(6) no
C6Z C7Z C8Z C8aZ .6(7) no
C7 C8 C8a C9 176.4(3) no
C7Y C8Y C8aY C9Y -179.7(4) no
C7X C8X C8aX C9X -177.7(3) no
C7Z C8Z C8aZ C9Z 176.5(4) no
C8 C8a C9 C9a -178.3(3) no
C8Y C8aY C9Y C9aY -178.4(4) no
C8X C8aX C9X C9aX -174.6(3) no
C8Z C8aZ C9Z C9aZ -170.4(3) no
C8a C9 C9a C1 175.4(3) no
C8aY C9Y C9aY C1Y 174.8(4) no
C8aX C9X C9aX C1X 172.4(3) no
C8aZ C9Z C9aZ C1Z 171.6(4) no
C9 C9a C1 C2 -176.2(3) no
C9Y C9aY C1Y C2Y -177.0(4) no
C9X C9aX C1X C2X -177.0(3) no
C9Z C9aZ C1Z C2Z 178.8(3) no
C9a C1 C2 C3 -.1(5) no
C9aY C1Y C2Y C3Y .9(6) no
C9aX C1X C2X C3X 1.4(5) no
C9aZ C1Z C2Z C3Z .9(6) no
C9a C4a C4 C3 -1.3(5) no
C9aY C4aY C4Y C3Y -1.2(6) no
C9aX C4aX C4X C3X .9(5) no
C9aZ C4aZ C4Z C3Z -1.3(6) no
C9a C4a C4b C8a -.2(4) no
C9aY C4aY C4bY C8aY .9(4) no
C9aX C4aX C4bX C8aX 2.5(4) no
C9aZ C4aZ C4bZ C8aZ -1.7(4) no
C9a C4a C4b C5 176.4(3) no
C9aY C4aY C4bY C5Y -180.0(4) no
C9aX C4aX C4bX C5X 179.9(3) no
C9aZ C4aZ C4bZ C5Z 173.4(4) no
C4 C4a C4b C8a -178.8(3) no
C4Y C4aY C4bY C8aY -177.9(4) no
C4X C4aX C4bX C8aX -172.9(3) no
C4Z C4aZ C4bZ C8aZ -177.8(4) no
C8a C4b C5 C6 -2.0(5) no
C8aY C4bY C5Y C6Y -.1(6) no
C8aX C4bX C5X C6X .6(5) no
C8aZ C4bZ C5Z C6Z 1.2(6) no
C7 C8 C8a C4b -.4(5) no
C7Y C8Y C8aY C4bY 1.7(6) no
C7X C8X C8aX C4bX 2.6(5) no
C7Z C8Z C8aZ C4bZ 1.0(6) no
C5 C4b C8a C8 1.4(5) no
C5Y C4bY C8aY C8Y -1.2(6) no
C5X C4bX C8aX C8X -2.8(5) no
C5Z C4bZ C8aZ C8Z -1.9(5) no
C4a C4b C8a C8 178.4(3) no
C4aY C4bY C8aY C8Y 178.1(3) no
C4aX C4bX C8aX C8X 174.8(3) no
C4aZ C4bZ C8aZ C8Z 173.7(3) no
C5 C4b C8a C9 -176.0(3) no
C5Y C4bY C8aY C9Y -180.0(3) no
C5X C4bX C8aX C9X 177.5(3) no
C5Z C4bZ C8aZ C9Z -178.2(3) no
C4a C4b C8a C9 1.0(4) no
C4aY C4bY C8aY C9Y -.8(4) no
C4aX C4bX C8aX C9X -4.9(4) no
C4aZ C4bZ C8aZ C9Z -2.6(4) no
C4b C8a C9 C9a -1.3(3) no
C4bY C8aY C9Y C9aY .4(4) no
C4bX C8aX C9X C9aX 5.1(3) no
C4bZ C8aZ C9Z C9aZ 5.4(4) no
C8 C8a C9 C10 49.0(5) no
C8Y C8aY C9Y C10' 51.1(5) no
C8X C8aX C9X C10 60.8(4) no
C8Z C8aZ C9Z C10' 66.9(5) no
C4b C8a C9 C10 -134.0(3) no
C4bY C8aY C9Y C10' -130.2(3) no
C4bX C8aX C9X C10 -119.5(3) no
C4bZ C8aZ C9Z C10' -117.3(3) no
C2 C1 C9a C4a -2.4(5) no
C2Y C1Y C9aY C4aY -2.9(5) no
C2X C1X C9aX C4aX -1.4(5) no
C2Z C1Z C9aZ C4aZ -3.3(5) no
C4b C4a C9a C1 -175.6(3) no
C4bY C4aY C9aY C1Y -175.9(3) no
C4bX C4aX C9aX C1X -175.6(3) no
C4bZ C4aZ C9aZ C1Z -173.0(3) no
C4 C4a C9a C1 3.1(5) no
C4Y C4aY C9aY C1Y 3.1(5) no
C4X C4aX C9aX C1X .3(5) no
C4Z C4aZ C9aZ C1Z 3.5(5) no
C4 C4a C9a C9 178.1(3) no
C4Y C4aY C9aY C9Y 178.3(3) no
C4X C4aX C9aX C9X 176.7(3) no
C4Z C4aZ C9aZ C9Z -178.2(3) no
C4b C4a C9a C9 -.6(4) no
C4bY C4aY C9aY C9Y -.7(4) no
C4bX C4aX C9aX C9X .8(4) no
C4bZ C4aZ C9aZ C9Z 5.3(4) no
C4a C9a C9 C8a 1.1(3) no
C4aY C9aY C9Y C8aY .2(4) no
C4aX C9aX C9X C8aX -3.5(3) no
C4aZ C9aZ C9Z C8aZ -6.4(3) no
C1 C9a C9 C10 -53.7(5) no
C1Y C9aY C9Y C10' -57.6(5) no
C1X C9aX C9X C10 -66.1(4) no
C1Z C9aZ C9Z C10' -66.1(5) no
C4a C9a C9 C10 132.1(3) no
C4aY C9aY C9Y C10' 127.8(3) no
C4aX C9aX C9X C10 118.0(3) no
C4aZ C9aZ C9Z C10' 115.9(3) no
C8a C9 C10 O1 -65.9(3) no
C8aY C9Y C10' O1' -66.8(3) no
C8a C9 C10 C11 173.1(3) no
C8aY C9Y C10' C11' 172.8(3) no
C12 O1 C10 C11 46.6(4) no
C12' O1' C10' C11' 54.6(4) no
C12 O1 C10 C9 -75.6(3) no
C12' O1' C10' C9Y -68.3(3) no
C12 O1 C10 C9X 163.1(3) no
C12' O1' C10' C9Z 171.5(3) no
C9a C9 C10 O1 169.9(2) no
C9aY C9Y C10' O1' 171.8(3) no
C9a C9 C10 C11 48.9(4) no
C9aY C9Y C10' C11' 51.4(4) no
C10 O1 C12 O2 1.1(5) no
C10' O1' C12' O2' -6.4(5) no
C10 O1 C12 C13 -179.2(3) no
C10' O1' C12' C13' 172.0(3) no
C9a C9 C10 C9X -80.6(4) no
C9aY C9Y C10' C9Z -77.5(4) no
C8a C9 C10 C9X 43.5(4) no
C8aY C9Y C10' C9Z 44.0(4) no

loop_
_cod_related_entry_id
_cod_related_entry_database
_cod_related_entry_code
1 ChemSpider 21107344
